data_7047004
loop_
_publ_author_name
'Lorenz, Roxana'
'Kaifer, Elisabeth'
'Wadepohl, Hubert'
'Himmel, Hans-J\"org'

_publ_section_title
;
 Di- and tetranuclear transition metal complexes of a
 tetrakisguanidino-substituted phenazine dye by stepwise coordination.
;
_journal_issue 32
_journal_name_full 'Dalton transactions (Cambridge, England : 2003)'
_journal_page_first 11016
_journal_page_last 11029
_journal_paper_doi 10.1039/c8dt02176g
_journal_volume 47
_journal_year 2018
_chemical_formula_sum 'C33.5 H55 Cl9 Cu4 N14'
_chemical_formula_weight 1227.12
_space_group_crystal_system triclinic
_space_group_IT_number 2
_space_group_name_Hall '-P 1'
_space_group_name_H-M_alt 'P -1'
_symmetry_space_group_name_Hall '-P 1'
_symmetry_space_group_name_H-M 'P -1'
_atom_sites_solution_hydrogens geom
_audit_creation_method SHELXL-2017/1
_audit_update_record
;
2018-06-27 deposited with the CCDC.
2018-07-11 downloaded from the CCDC.
;
_cell_angle_alpha 81.33(3)
_cell_angle_beta 89.49(3)
_cell_angle_gamma 73.31(3)
_cell_formula_units_Z 1
_cell_length_a 10.981(2)
_cell_length_b 11.378(2)
_cell_length_c 13.973(3)
_cell_measurement_reflns_used 8741
_cell_measurement_temperature 100
_cell_measurement_theta_max 29.00
_cell_measurement_theta_min 1.89
_cell_volume 1652.1(6)
_computing_cell_refinement 'DENZO/SKALEPACK (Bruker AXS, 1997-2009)'
_computing_data_collection 'COLLECT (Bruker AXS, 1997-2009)'
_computing_data_reduction 'DENZO/SKALEPACK (Bruker AXS, 1997-2009)'
_computing_molecular_graphics 'XPMA (Zsolnai, Huttner, 1994)'
_computing_publication_material 'SHELXL-2017/1 (Sheldrick, 2017)'
_computing_structure_refinement 'SHELXL-2017/1 (Sheldrick, 2017)'
_computing_structure_solution 'SHELXS-2014/7 (Sheldrick, 2014)'
_diffrn_ambient_temperature 100
_diffrn_measured_fraction_theta_full 0.995
_diffrn_measured_fraction_theta_max 0.996
_diffrn_measurement_device_type 'NONIUS KAPPA CCD'
_diffrn_measurement_method 'O-Scan    '
_diffrn_radiation_monochromator graphite
_diffrn_radiation_source 'fine-focus sealed tube'
_diffrn_radiation_type MoK\a
_diffrn_radiation_wavelength 0.71073
_diffrn_reflns_av_R_equivalents 0.0668
_diffrn_reflns_av_unetI/netI 0.0869
_diffrn_reflns_Laue_measured_fraction_full 0.995
_diffrn_reflns_Laue_measured_fraction_max 0.996
_diffrn_reflns_limit_h_max 14
_diffrn_reflns_limit_h_min -14
_diffrn_reflns_limit_k_max 15
_diffrn_reflns_limit_k_min -15
_diffrn_reflns_limit_l_max 19
_diffrn_reflns_limit_l_min -19
_diffrn_reflns_number 25225
_diffrn_reflns_point_group_measured_fraction_full 0.995
_diffrn_reflns_point_group_measured_fraction_max 0.996
_diffrn_reflns_theta_full 25.242
_diffrn_reflns_theta_max 28.998
_diffrn_reflns_theta_min 1.891
_exptl_absorpt_coefficient_mu 1.666
_exptl_absorpt_correction_T_max 0.687
_exptl_absorpt_correction_T_min 0.442
_exptl_absorpt_correction_type multi-scan
_exptl_absorpt_process_details SADABS
_exptl_crystal_colour 'dark red'
_exptl_crystal_density_diffrn 1.233
_exptl_crystal_description 'box shaped'
_exptl_crystal_F_000 623
_exptl_crystal_size_max 0.600
_exptl_crystal_size_mid 0.250
_exptl_crystal_size_min 0.250
_refine_diff_density_max 2.061
_refine_diff_density_min -0.716
_refine_diff_density_rms 0.138
_refine_ls_extinction_method none
_refine_ls_goodness_of_fit_ref 1.011
_refine_ls_hydrogen_treatment constr
_refine_ls_matrix_type full
_refine_ls_number_parameters 364
_refine_ls_number_reflns 8738
_refine_ls_number_restraints 25
_refine_ls_restrained_S_all 1.012
_refine_ls_R_factor_all 0.1294
_refine_ls_R_factor_gt 0.0915
_refine_ls_shift/su_max 0.000
_refine_ls_shift/su_mean 0.000
_refine_ls_structure_factor_coef Fsqd
_refine_ls_weighting_details 'w=1/[\s^2^(Fo^2^)+(0.1875P)^2^] where P=(Fo^2^+2Fc^2^)/3'
_refine_ls_weighting_scheme calc
_refine_ls_wR_factor_gt 0.2791
_refine_ls_wR_factor_ref 0.3056
_reflns_Friedel_coverage 0.000
_reflns_number_gt 4345
_reflns_number_total 8738
_reflns_threshold_expression 'I > 2\s(I)'
_cod_data_source_file c8dt02176g2.cif
_cod_data_source_block rl142b_sq
_cod_depositor_comments 'Adding full bibliography for 7047000--7047008.cif.'
_cod_original_formula_sum 'C33.50 H55 Cl9 Cu4 N14'
_cod_database_code 7047004
_shelx_shelxl_version_number 2017/1
_shelx_space_group_comment
;
The symmetry employed for this shelxl refinement is uniquely defined
by the following loop, which should always be used as a source of
symmetry information in preference to the above space-group names.
They are only intended as comments.
;
_shelx_estimated_absorpt_t_min 0.435
_shelx_estimated_absorpt_t_max 0.681

loop_
_space_group_symop_operation_xyz
'x, y, z'
'-x, -y, -z'

loop_
_atom_site_label
_atom_site_type_symbol
_atom_site_fract_x
_atom_site_fract_y
_atom_site_fract_z
_atom_site_U_iso_or_equiv
_atom_site_adp_type
_atom_site_occupancy
_atom_site_site_symmetry_order
_atom_site_calc_flag
_atom_site_refinement_flags_posn
_atom_site_refinement_flags_adp
_atom_site_refinement_flags_occupancy
_atom_site_disorder_assembly
_atom_site_disorder_group
Cu1 Cu 0.36360(7) 0.32381(6) 0.87586(5) 0.0733(3) Uani 1 1 d . . . . .
Cu2 Cu 0.12562(6) 0.23079(6) 0.42604(5) 0.0664(3) Uani 1 1 d . . . . .
Cl1 Cl 0.56843(15) 0.21272(16) 0.88504(14) 0.0899(5) Uani 1 1 d . . . . .
Cl2 Cl 0.33621(18) 0.35664(15) 1.02783(13) 0.0955(6) Uani 1 1 d . . . . .
Cl3 Cl 0.21456(14) 0.06832(16) 0.36977(13) 0.0851(5) Uani 1 1 d . . . . .
N4 N 0.3135(4) 0.2531(4) 0.7681(3) 0.0601(11) Uani 1 1 d . . . . .
N5 N 0.3883(4) 0.0416(4) 0.8216(3) 0.0640(11) Uani 1 1 d . . . . .
N6 N 0.4304(4) 0.1132(5) 0.6661(4) 0.0720(13) Uani 1 1 d . . . . .
N7 N 0.0461(3) 0.3825(4) 0.4734(3) 0.0545(10) Uani 1 1 d . . . . .
C1 C 0.1795(5) 0.4589(5) 0.7280(4) 0.0645(14) Uani 1 1 d . . . . .
C2 C 0.2283(4) 0.3371(5) 0.7001(4) 0.0564(12) Uani 1 1 d . . . . .
C3 C 0.1827(4) 0.3135(5) 0.6167(4) 0.0541(11) Uani 1 1 d . . . . .
H3 H 0.212445 0.234642 0.599496 0.065 Uiso 1 1 calc R U . . .
C4 C 0.0910(4) 0.4075(5) 0.5559(3) 0.0494(11) Uani 1 1 d . . . . .
C5 C 0.0430(5) 0.5260(5) 0.5821(4) 0.0565(12) Uani 1 1 d . . . . .
C6 C 0.0883(5) 0.5500(5) 0.6696(4) 0.0636(14) Uani 1 1 d . . . . .
H6 H 0.056282 0.627982 0.687921 0.076 Uiso 1 1 calc R U . . .
C12 C 0.3752(5) 0.1366(5) 0.7512(4) 0.0587(12) Uani 1 1 d . . . . .
C13 C 0.4980(6) -0.0663(5) 0.8332(5) 0.0736(16) Uani 1 1 d . . . . .
H13A H 0.474805 -0.135581 0.815439 0.110 Uiso 1 1 calc R U . . .
H13B H 0.528435 -0.085538 0.899513 0.110 Uiso 1 1 calc R U . . .
H13C H 0.563705 -0.049772 0.792268 0.110 Uiso 1 1 calc R U . . .
C14 C 0.3035(7) 0.0528(6) 0.9031(4) 0.0801(17) Uani 1 1 d . . . . .
H14A H 0.343777 0.074079 0.956034 0.120 Uiso 1 1 calc R U . . .
H14B H 0.285658 -0.024844 0.923229 0.120 Uiso 1 1 calc R U . . .
H14C H 0.225506 0.116541 0.883688 0.120 Uiso 1 1 calc R U . . .
C15 C 0.4766(6) 0.2043(7) 0.6030(6) 0.087(2) Uani 1 1 d . . . . .
H15A H 0.414434 0.245839 0.551834 0.131 Uiso 1 1 calc R U . . .
H15B H 0.554873 0.162952 0.575665 0.131 Uiso 1 1 calc R U . . .
H15C H 0.490929 0.264035 0.639898 0.131 Uiso 1 1 calc R U . . .
C16 C 0.4334(6) -0.0024(6) 0.6284(5) 0.0743(16) Uani 1 1 d . . . . .
H16A H 0.519521 -0.054774 0.630421 0.111 Uiso 1 1 calc R U . . .
H16B H 0.400265 0.017775 0.562686 0.111 Uiso 1 1 calc R U . . .
H16C H 0.382382 -0.045236 0.667523 0.111 Uiso 1 1 calc R U . . .
N1 N 0.2329(5) 0.4746(4) 0.8131(4) 0.0735(14) Uani 0.5 1 d D . P A 1
N2 N 0.0278(12) 0.5888(11) 0.8801(11) 0.048(3) Uani 0.5 1 d D . P A 1
N3 N 0.2180(10) 0.6290(9) 0.9118(8) 0.064(3) Uani 0.5 1 d D . P A 1
C7 C 0.1597(12) 0.5566(11) 0.8671(11) 0.067(5) Uani 0.5 1 d D . P A 1
C8 C -0.037(2) 0.4946(16) 0.8780(14) 0.063(5) Uani 0.5 1 d D . P A 1
H8A H -0.090300 0.493192 0.932945 0.095 Uiso 0.5 1 calc R U P A 1
H8B H 0.024314 0.414795 0.880292 0.095 Uiso 0.5 1 calc R U P A 1
H8C H -0.088909 0.513493 0.819499 0.095 Uiso 0.5 1 calc R U P A 1
C9 C -0.0517(14) 0.7203(10) 0.8786(13) 0.067(4) Uani 0.5 1 d D . P A 1
H9A H -0.095846 0.727447 0.938024 0.100 Uiso 0.5 1 calc R U P A 1
H9B H -0.112416 0.743720 0.825035 0.100 Uiso 0.5 1 calc R U P A 1
H9C H 0.002046 0.774126 0.871732 0.100 Uiso 0.5 1 calc R U P A 1
C10 C 0.3490(13) 0.625(2) 0.8956(14) 0.089(6) Uani 0.5 1 d D . P A 1
H10A H 0.399320 0.587186 0.954005 0.133 Uiso 0.5 1 calc R U P A 1
H10B H 0.354703 0.708220 0.877482 0.133 Uiso 0.5 1 calc R U P A 1
H10C H 0.380164 0.577713 0.844684 0.133 Uiso 0.5 1 calc R U P A 1
C11 C 0.1787(18) 0.6847(14) 1.0007(11) 0.107(7) Uani 0.5 1 d D . P A 1
H11A H 0.158169 0.773465 0.985540 0.160 Uiso 0.5 1 calc R U P A 1
H11B H 0.247125 0.654580 1.048618 0.160 Uiso 0.5 1 calc R U P A 1
H11C H 0.105410 0.662047 1.025536 0.160 Uiso 0.5 1 calc R U P A 1
N21 N 0.2329(5) 0.4746(4) 0.8131(4) 0.0735(14) Uani 0.5 1 d D . P A 2
N22 N 0.0730(18) 0.6156(11) 0.8630(9) 0.067(5) Uani 0.5 1 d D . P A 2
N23 N 0.289(2) 0.6326(13) 0.8735(10) 0.089(5) Uani 0.5 1 d D U P A 2
C27 C 0.2003(16) 0.5806(12) 0.8464(12) 0.084(6) Uani 0.5 1 d D . P A 2
C28 C -0.0076(16) 0.5334(17) 0.8702(13) 0.060(6) Uani 0.5 1 d D . P A 2
H28A H -0.047256 0.539307 0.807997 0.089 Uiso 0.5 1 calc R U P A 2
H28B H -0.071894 0.557090 0.916294 0.089 Uiso 0.5 1 calc R U P A 2
H28C H 0.043216 0.449378 0.890993 0.089 Uiso 0.5 1 calc R U P A 2
C29 C 0.014(2) 0.7483(13) 0.8672(14) 0.088(5) Uani 0.5 1 d D . P A 2
H29A H -0.012792 0.758578 0.931787 0.132 Uiso 0.5 1 calc R U P A 2
H29B H -0.058544 0.779549 0.822945 0.132 Uiso 0.5 1 calc R U P A 2
H29C H 0.074538 0.793350 0.849561 0.132 Uiso 0.5 1 calc R U P A 2
C30 C 0.4100(19) 0.6071(15) 0.8286(17) 0.122(8) Uani 0.5 1 d D U P A 2
H30A H 0.450724 0.519190 0.839231 0.183 Uiso 0.5 1 calc R U P A 2
H30B H 0.462658 0.648617 0.856117 0.183 Uiso 0.5 1 calc R U P A 2
H30C H 0.397466 0.636355 0.760234 0.183 Uiso 0.5 1 calc R U P A 2
C31 C 0.278(2) 0.6812(17) 0.9633(16) 0.131(8) Uani 0.5 1 d D . P A 2
H31A H 0.355530 0.697659 0.979002 0.197 Uiso 0.5 1 calc R U P A 2
H31B H 0.260507 0.621630 1.013942 0.197 Uiso 0.5 1 calc R U P A 2
H31C H 0.209092 0.756856 0.957091 0.197 Uiso 0.5 1 calc R U P A 2
C21 C 0.1349(11) -0.1274(12) 0.2168(11) 0.119(4) Uani 0.75 1 d . . P . .
H21A H 0.218267 -0.184634 0.211146 0.143 Uiso 0.45 1 calc R U P B 1
H21B H 0.141922 -0.067291 0.257292 0.143 Uiso 0.45 1 calc R U P B 1
H21C H 0.226125 -0.142365 0.212468 0.143 Uiso 0.3 1 calc R U P C 2
H21D H 0.106091 -0.069882 0.262607 0.143 Uiso 0.3 1 calc R U P C 2
Cl21 Cl 0.0576(3) -0.0484(3) 0.0929(3) 0.1376(13) Uani 0.75 1 d . . P D .
Cl22 Cl 0.0317(5) -0.2008(6) 0.2583(4) 0.0980(14) Uani 0.45 1 d . . P D 1
Cl23 Cl 0.1038(11) -0.2776(10) 0.2676(9) 0.131(3) Uani 0.3 1 d . . P D 2

loop_
_atom_site_aniso_label
_atom_site_aniso_U_11
_atom_site_aniso_U_22
_atom_site_aniso_U_33
_atom_site_aniso_U_23
_atom_site_aniso_U_13
_atom_site_aniso_U_12
Cu1 0.0741(5) 0.0618(4) 0.0633(5) 0.0014(3) -0.0417(4) 0.0090(3)
Cu2 0.0590(4) 0.0714(5) 0.0443(4) -0.0066(3) -0.0189(3) 0.0191(3)
Cl1 0.0722(9) 0.0869(10) 0.0874(12) -0.0036(9) -0.0441(8) 0.0098(8)
Cl2 0.1015(11) 0.0766(9) 0.0752(11) -0.0195(8) -0.0549(9) 0.0323(8)
Cl3 0.0693(8) 0.0923(11) 0.0716(10) -0.0318(8) -0.0248(7) 0.0219(7)
N4 0.060(2) 0.058(2) 0.043(2) 0.0076(19) -0.0239(18) 0.0068(19)
N5 0.065(2) 0.063(3) 0.046(2) 0.007(2) -0.021(2) 0.004(2)
N6 0.055(2) 0.077(3) 0.054(3) 0.004(2) -0.009(2) 0.021(2)
N7 0.0404(19) 0.073(2) 0.034(2) 0.0076(18) -0.0057(15) 0.0011(18)
C1 0.058(3) 0.066(3) 0.049(3) 0.006(2) -0.026(2) 0.006(2)
C2 0.046(2) 0.062(3) 0.044(3) 0.012(2) -0.015(2) 0.003(2)
C3 0.042(2) 0.063(3) 0.044(3) 0.001(2) -0.0069(19) 0.002(2)
C4 0.043(2) 0.060(3) 0.028(2) 0.0071(19) -0.0019(17) 0.0058(19)
C5 0.051(2) 0.056(3) 0.044(3) 0.009(2) -0.011(2) 0.005(2)
C6 0.057(3) 0.062(3) 0.049(3) 0.001(2) -0.022(2) 0.015(2)
C12 0.047(2) 0.067(3) 0.046(3) 0.002(2) -0.018(2) 0.004(2)
C13 0.076(4) 0.062(3) 0.059(4) 0.002(3) -0.025(3) 0.012(3)
C14 0.104(5) 0.078(4) 0.042(3) -0.001(3) -0.008(3) -0.004(3)
C15 0.056(3) 0.098(5) 0.079(5) 0.025(4) 0.012(3) 0.004(3)
C16 0.065(3) 0.077(4) 0.059(4) -0.006(3) -0.018(3) 0.012(3)
N1 0.083(3) 0.056(3) 0.062(3) 0.004(2) -0.044(2) 0.006(2)
N2 0.065(8) 0.018(5) 0.052(6) 0.013(4) -0.013(5) -0.009(5)
N3 0.057(6) 0.052(5) 0.070(7) 0.016(5) -0.045(5) -0.004(4)
C7 0.078(10) 0.036(6) 0.074(10) 0.022(7) -0.049(7) -0.010(7)
C8 0.102(12) 0.044(9) 0.035(7) 0.009(6) 0.002(7) -0.015(7)
C9 0.075(8) 0.040(6) 0.069(9) -0.009(5) -0.034(7) 0.013(5)
C10 0.045(8) 0.130(14) 0.083(12) 0.004(11) -0.023(7) -0.021(9)
C11 0.130(12) 0.075(8) 0.083(10) -0.051(8) -0.077(10) 0.044(9)
N21 0.083(3) 0.056(3) 0.062(3) 0.004(2) -0.044(2) 0.006(2)
N22 0.122(14) 0.037(6) 0.035(7) -0.004(5) -0.033(7) -0.010(8)
N23 0.108(14) 0.078(8) 0.089(11) 0.017(7) -0.027(10) -0.054(10)
C27 0.132(15) 0.046(8) 0.069(10) 0.032(7) -0.069(10) -0.036(9)
C28 0.069(12) 0.037(11) 0.049(7) 0.021(9) 0.013(7) 0.009(9)
C29 0.113(13) 0.065(9) 0.061(9) -0.016(7) -0.021(10) 0.019(8)
C30 0.161(18) 0.078(10) 0.132(17) 0.035(11) -0.075(15) -0.065(12)
C31 0.139(16) 0.088(11) 0.16(2) -0.076(13) -0.027(16) 0.011(12)
C21 0.085(6) 0.138(10) 0.172(12) -0.080(9) 0.024(7) -0.064(7)
Cl21 0.107(2) 0.099(2) 0.192(4) -0.049(2) -0.020(2) 0.0059(16)
Cl22 0.077(3) 0.121(4) 0.099(3) 0.008(3) 0.002(2) -0.044(3)
Cl23 0.133(7) 0.115(6) 0.148(8) -0.007(6) 0.041(7) -0.048(6)

loop_
_atom_type_symbol
_atom_type_description
_atom_type_scat_dispersion_real
_atom_type_scat_dispersion_imag
_atom_type_scat_source
C C 0.0033 0.0016 'International Tables Vol C Tables 4.2.6.8 and 6.1.1.4'
H H 0.0000 0.0000 'International Tables Vol C Tables 4.2.6.8 and 6.1.1.4'
N N 0.0061 0.0033 'International Tables Vol C Tables 4.2.6.8 and 6.1.1.4'
Cl Cl 0.1484 0.1585 'International Tables Vol C Tables 4.2.6.8 and 6.1.1.4'
Cu Cu 0.3201 1.2651 'International Tables Vol C Tables 4.2.6.8 and 6.1.1.4'

loop_
_geom_angle_atom_site_label_1
_geom_angle_atom_site_label_2
_geom_angle_atom_site_label_3
_geom_angle
_geom_angle_site_symmetry_1
N4 Cu1 N21 82.15(19) .
N4 Cu1 N1 82.15(19) .
N4 Cu1 Cl2 147.65(16) .
N21 Cu1 Cl2 98.08(17) .
N1 Cu1 Cl2 98.08(17) .
N4 Cu1 Cl1 96.44(14) .
N21 Cu1 Cl1 146.64(19) .
N1 Cu1 Cl1 146.64(19) .
Cl2 Cu1 Cl1 100.26(7) .
N7 Cu2 Cl3 177.93(13) .
C12 N4 C2 121.5(4) .
C12 N4 Cu1 122.3(3) .
C2 N4 Cu1 115.2(4) .
C12 N5 C13 123.0(5) .
C12 N5 C14 120.1(5) .
C13 N5 C14 115.8(5) .
C12 N6 C15 122.4(6) .
C12 N6 C16 120.5(5) .
C15 N6 C16 116.8(6) .
C5 N7 C4 118.6(5) 2_566
C5 N7 Cu2 120.1(4) 2_566
C4 N7 Cu2 120.6(3) .
C6 C1 N21 125.1(5) .
C6 C1 N1 125.1(5) .
C6 C1 C2 119.6(5) .
N21 C1 C2 115.3(4) .
N1 C1 C2 115.3(4) .
C3 C2 N4 127.0(5) .
C3 C2 C1 119.5(4) .
N4 C2 C1 113.4(5) .
C2 C3 C4 120.9(5) .
C2 C3 H3 119.6 .
C4 C3 H3 119.6 .
N7 C4 C5 119.6(4) .
N7 C4 C3 120.2(5) .
C5 C4 C3 120.1(5) .
N7 C5 C4 121.8(5) 2_566
N7 C5 C6 119.2(5) 2_566
C4 C5 C6 119.1(4) .
C1 C6 C5 120.8(5) .
C1 C6 H6 119.6 .
C5 C6 H6 119.6 .
N5 C12 N6 117.7(5) .
N5 C12 N4 119.4(5) .
N6 C12 N4 122.8(5) .
N5 C13 H13A 109.5 .
N5 C13 H13B 109.5 .
H13A C13 H13B 109.5 .
N5 C13 H13C 109.5 .
H13A C13 H13C 109.5 .
H13B C13 H13C 109.5 .
N5 C14 H14A 109.5 .
N5 C14 H14B 109.5 .
H14A C14 H14B 109.5 .
N5 C14 H14C 109.5 .
H14A C14 H14C 109.5 .
H14B C14 H14C 109.5 .
N6 C15 H15A 109.5 .
N6 C15 H15B 109.5 .
H15A C15 H15B 109.5 .
N6 C15 H15C 109.5 .
H15A C15 H15C 109.5 .
H15B C15 H15C 109.5 .
N6 C16 H16A 109.5 .
N6 C16 H16B 109.5 .
H16A C16 H16B 109.5 .
N6 C16 H16C 109.5 .
H16A C16 H16C 109.5 .
H16B C16 H16C 109.5 .
C7 N1 C1 118.1(7) .
C7 N1 Cu1 120.8(7) .
C1 N1 Cu1 113.6(4) .
C7 N2 C8 118.6(14) .
C7 N2 C9 122.6(12) .
C8 N2 C9 117.9(14) .
C7 N3 C10 121.5(13) .
C7 N3 C11 127.4(13) .
C10 N3 C11 108.4(14) .
N1 C7 N3 117.9(10) .
N1 C7 N2 129.8(11) .
N3 C7 N2 112.1(11) .
N2 C8 H8A 109.5 .
N2 C8 H8B 109.5 .
H8A C8 H8B 109.5 .
N2 C8 H8C 109.5 .
H8A C8 H8C 109.5 .
H8B C8 H8C 109.5 .
N2 C9 H9A 109.5 .
N2 C9 H9B 109.5 .
H9A C9 H9B 109.5 .
N2 C9 H9C 109.5 .
H9A C9 H9C 109.5 .
H9B C9 H9C 109.5 .
N3 C10 H10A 109.5 .
N3 C10 H10B 109.5 .
H10A C10 H10B 109.5 .
N3 C10 H10C 109.5 .
H10A C10 H10C 109.5 .
H10B C10 H10C 109.5 .
N3 C11 H11A 109.5 .
N3 C11 H11B 109.5 .
H11A C11 H11B 109.5 .
N3 C11 H11C 109.5 .
H11A C11 H11C 109.5 .
H11B C11 H11C 109.5 .
C27 N21 C1 122.2(8) .
C27 N21 Cu1 124.2(7) .
C1 N21 Cu1 113.6(4) .
C27 N22 C28 124.7(11) .
C27 N22 C29 116.4(15) .
C28 N22 C29 118.7(16) .
C27 N23 C30 119.4(14) .
C27 N23 C31 119.4(18) .
C30 N23 C31 118.8(19) .
N21 C27 N23 121.4(15) .
N21 C27 N22 110.5(10) .
N23 C27 N22 127.4(15) .
N22 C28 H28A 109.5 .
N22 C28 H28B 109.5 .
H28A C28 H28B 109.5 .
N22 C28 H28C 109.5 .
H28A C28 H28C 109.5 .
H28B C28 H28C 109.5 .
N22 C29 H29A 109.5 .
N22 C29 H29B 109.5 .
H29A C29 H29B 109.5 .
N22 C29 H29C 109.5 .
H29A C29 H29C 109.5 .
H29B C29 H29C 109.5 .
N23 C30 H30A 109.5 .
N23 C30 H30B 109.5 .
H30A C30 H30B 109.5 .
N23 C30 H30C 109.5 .
H30A C30 H30C 109.5 .
H30B C30 H30C 109.5 .
N23 C31 H31A 109.5 .
N23 C31 H31B 109.5 .
H31A C31 H31B 109.5 .
N23 C31 H31C 109.5 .
H31A C31 H31C 109.5 .
H31B C31 H31C 109.5 .
Cl22 C21 Cl21 100.5(6) .
Cl23 C21 Cl21 116.7(7) .
Cl22 C21 H21A 111.7 .
Cl21 C21 H21A 111.7 .
Cl22 C21 H21B 111.7 .
Cl21 C21 H21B 111.7 .
H21A C21 H21B 109.4 .
Cl23 C21 H21C 108.1 .
Cl21 C21 H21C 108.1 .
Cl23 C21 H21D 108.1 .
Cl21 C21 H21D 108.1 .
H21C C21 H21D 107.3 .

loop_
_geom_bond_atom_site_label_1
_geom_bond_atom_site_label_2
_geom_bond_distance
_geom_bond_site_symmetry_2
Cu1 N4 1.963(5) .
Cu1 N21 1.981(4) .
Cu1 N1 1.981(4) .
Cu1 Cl2 2.214(2) .
Cu1 Cl1 2.2353(18) .
Cu2 N7 1.910(5) .
Cu2 Cl3 2.0921(18) .
N4 C12 1.359(7) .
N4 C2 1.385(6) .
N5 C12 1.323(7) .
N5 C13 1.442(7) .
N5 C14 1.462(8) .
N6 C12 1.358(7) .
N6 C15 1.459(8) .
N6 C16 1.481(9) .
N7 C5 1.352(6) 2_566
N7 C4 1.358(6) .
C1 C6 1.380(6) .
C1 N21 1.387(7) .
C1 N1 1.387(7) .
C1 C2 1.447(8) .
C2 C3 1.365(7) .
C3 C4 1.415(6) .
C3 H3 0.9300 .
C4 C5 1.402(7) .
C5 C6 1.416(8) .
C6 H6 0.9300 .
C13 H13A 0.9600 .
C13 H13B 0.9600 .
C13 H13C 0.9600 .
C14 H14A 0.9600 .
C14 H14B 0.9600 .
C14 H14C 0.9600 .
C15 H15A 0.9600 .
C15 H15B 0.9600 .
C15 H15C 0.9600 .
C16 H16A 0.9600 .
C16 H16B 0.9600 .
C16 H16C 0.9600 .
N1 C7 1.363(14) .
N2 C7 1.405(14) .
N2 C8 1.453(13) .
N2 C9 1.498(12) .
N3 C7 1.394(13) .
N3 C10 1.444(13) .
N3 C11 1.484(14) .
C8 H8A 0.9600 .
C8 H8B 0.9600 .
C8 H8C 0.9600 .
C9 H9A 0.9600 .
C9 H9B 0.9600 .
C9 H9C 0.9600 .
C10 H10A 0.9600 .
C10 H10B 0.9600 .
C10 H10C 0.9600 .
C11 H11A 0.9600 .
C11 H11B 0.9600 .
C11 H11C 0.9600 .
N21 C27 1.311(14) .
N22 C27 1.367(15) .
N22 C28 1.454(15) .
N22 C29 1.473(13) .
N23 C27 1.363(14) .
N23 C30 1.432(17) .
N23 C31 1.437(15) .
C28 H28A 0.9600 .
C28 H28B 0.9600 .
C28 H28C 0.9600 .
C29 H29A 0.9600 .
C29 H29B 0.9600 .
C29 H29C 0.9600 .
C30 H30A 0.9600 .
C30 H30B 0.9600 .
C30 H30C 0.9600 .
C31 H31A 0.9600 .
C31 H31B 0.9600 .
C31 H31C 0.9600 .
C21 Cl22 1.644(11) .
C21 Cl23 1.872(15) .
C21 Cl21 1.910(17) .
C21 H21A 0.9700 .
C21 H21B 0.9700 .
C21 H21C 0.9700 .
C21 H21D 0.9700 .

loop_
_geom_torsion_atom_site_label_1
_geom_torsion_atom_site_label_2
_geom_torsion_atom_site_label_3
_geom_torsion_atom_site_label_4
_geom_torsion
_geom_torsion_site_symmetry_1
_geom_torsion_site_symmetry_4
C12 N4 C2 C3 8.8(8) . .
Cu1 N4 C2 C3 176.9(4) . .
C12 N4 C2 C1 -175.6(5) . .
Cu1 N4 C2 C1 -7.5(6) . .
C6 C1 C2 C3 -0.5(8) . .
N21 C1 C2 C3 -179.1(5) . .
N1 C1 C2 C3 -179.1(5) . .
C6 C1 C2 N4 -176.4(5) . .
N21 C1 C2 N4 5.0(7) . .
N1 C1 C2 N4 5.0(7) . .
N4 C2 C3 C4 177.0(5) . .
C1 C2 C3 C4 1.6(8) . .
C5 N7 C4 C5 0.9(8) 2_566 .
Cu2 N7 C4 C5 171.1(3) . .
C5 N7 C4 C3 179.0(4) 2_566 .
Cu2 N7 C4 C3 -10.8(6) . .
C2 C3 C4 N7 -179.7(5) . .
C2 C3 C4 C5 -1.6(7) . .
N7 C4 C5 N7 -0.9(8) . 2_566
C3 C4 C5 N7 -179.0(4) . 2_566
N7 C4 C5 C6 178.5(5) . .
C3 C4 C5 C6 0.4(7) . .
N21 C1 C6 C5 177.7(6) . .
N1 C1 C6 C5 177.7(6) . .
C2 C1 C6 C5 -0.7(9) . .
N7 C5 C6 C1 -179.9(5) 2_566 .
C4 C5 C6 C1 0.8(8) . .
C13 N5 C12 N6 30.3(8) . .
C14 N5 C12 N6 -162.5(5) . .
C13 N5 C12 N4 -146.5(5) . .
C14 N5 C12 N4 20.7(7) . .
C15 N6 C12 N5 -150.0(5) . .
C16 N6 C12 N5 36.7(7) . .
C15 N6 C12 N4 26.7(8) . .
C16 N6 C12 N4 -146.6(5) . .
C2 N4 C12 N5 -138.2(5) . .
Cu1 N4 C12 N5 54.5(6) . .
C2 N4 C12 N6 45.2(7) . .
Cu1 N4 C12 N6 -122.1(5) . .
C6 C1 N1 C7 31.3(11) . .
C2 C1 N1 C7 -150.2(8) . .
C6 C1 N1 Cu1 -178.7(5) . .
C2 C1 N1 Cu1 -0.2(7) . .
C1 N1 C7 N3 -141.7(9) . .
Cu1 N1 C7 N3 70.5(13) . .
C1 N1 C7 N2 32.7(17) . .
Cu1 N1 C7 N2 -115.1(13) . .
C10 N3 C7 N1 5.0(17) . .
C11 N3 C7 N1 -153.8(11) . .
C10 N3 C7 N2 -170.4(13) . .
C11 N3 C7 N2 30.8(17) . .
C8 N2 C7 N1 32(2) . .
C9 N2 C7 N1 -136.7(15) . .
C8 N2 C7 N3 -153.0(14) . .
C9 N2 C7 N3 38.0(19) . .
C6 C1 N21 C27 0.0(13) . .
C2 C1 N21 C27 178.5(10) . .
C6 C1 N21 Cu1 -178.7(5) . .
C2 C1 N21 Cu1 -0.2(7) . .
C1 N21 C27 N23 -130.2(13) . .
Cu1 N21 C27 N23 48.4(18) . .
C1 N21 C27 N22 59.3(15) . .
Cu1 N21 C27 N22 -122.1(10) . .
C30 N23 C27 N21 28(2) . .
C31 N23 C27 N21 -134.3(18) . .
C30 N23 C27 N22 -163.3(16) . .
C31 N23 C27 N22 35(2) . .
C28 N22 C27 N21 16(2) . .
C29 N22 C27 N21 -159.2(13) . .
C28 N22 C27 N23 -153.3(16) . .
C29 N22 C27 N23 31(2) . .
